data_4321493
loop_
_publ_author_name
'Ulrich Siemeling'
'Udo Vorfeld'
'Beate Neumann'
'Hans-Georg Stammler'

_publ_contact_author
;
      Dr. Hans-Georg Stammler
;
_publ_contact_author_email georg.stammler@uni-bielefeld.de
_publ_contact_author_fax '49 521 1066146'
_publ_contact_author_phone '49 521 1066165'
_publ_section_title
;
 (THF)3LiCl as a Ligand for Low-Coordinate Fe(II): Crystal Structure of
 [(Me~3~Si)~2~N]~2~Fe(\m-Cl)Li(THF)~3~
;
_journal_name_full 'Inorganic Chemistry'
_journal_page_first 5159
_journal_page_last 5160
_journal_paper_doi 10.1021/ic000086x
_journal_volume 39
_journal_year 2000
_chemical_formula_sum 'C24 H60 Cl Fe Li N2 O3 Si4'
_chemical_formula_weight 635.34
_chemical_name_systematic
; 
 ? 
;
_space_group_IT_number 2
_symmetry_cell_setting triclinic
_symmetry_space_group_name_Hall '-P 1'
_symmetry_space_group_name_H-M 'P -1'
_atom_sites_solution_hydrogens geom
_atom_sites_solution_primary direct
_atom_sites_solution_secondary difmap
_audit_creation_method SHELXL-97
_cell_angle_alpha 82.75(3)
_cell_angle_beta 85.38(4)
_cell_angle_gamma 61.57(3)
_cell_formula_units_Z 2
_cell_length_a 12.122(6)
_cell_length_b 12.627(5)
_cell_length_c 14.352(6)
_cell_measurement_reflns_used 39
_cell_measurement_temperature 173(2)
_cell_measurement_theta_max 9.2
_cell_measurement_theta_min 2.3
_cell_volume 1915.9(16)
_computing_cell_refinement 'P3 (1989)'
_computing_data_collection 'P3 (1989)'
_computing_data_reduction 'SHELXTL-PLUS (1990)'
_computing_molecular_graphics 'SHELXTL-PLUS (1990)'
_computing_publication_material 'SHELXL-97 (Sheldrick, 1997)'
_computing_structure_refinement 'SHELXL-97 (Sheldrick, 1997)'
_computing_structure_solution 'SHELXS-97 (Sheldrick, 1990)'
_diffrn_ambient_temperature 173(2)
_diffrn_measured_fraction_theta_full 0.994
_diffrn_measured_fraction_theta_max 0.994
_diffrn_measurement_device 'Siemens P2(1) diffractometer'
_diffrn_measurement_method Wyckoff-scan
_diffrn_radiation_monochromator graphite
_diffrn_radiation_source 'fine-focus sealed tube'
_diffrn_radiation_type MoK\a
_diffrn_radiation_wavelength 0.71073
_diffrn_reflns_av_R_equivalents 0.0782
_diffrn_reflns_av_sigmaI/netI 0.1178
_diffrn_reflns_limit_h_max 15
_diffrn_reflns_limit_h_min 0
_diffrn_reflns_limit_k_max 16
_diffrn_reflns_limit_k_min -14
_diffrn_reflns_limit_l_max 18
_diffrn_reflns_limit_l_min -18
_diffrn_reflns_number 8703
_diffrn_reflns_theta_full 27.00
_diffrn_reflns_theta_max 27.00
_diffrn_reflns_theta_min 1.84
_diffrn_standards_interval_count 100
_diffrn_standards_number 3
_exptl_absorpt_coefficient_mu 0.612
_exptl_absorpt_correction_type none
_exptl_crystal_colour light_green
_exptl_crystal_density_diffrn 1.101
_exptl_crystal_density_method 'not measured'
_exptl_crystal_description irregular
_exptl_crystal_F_000 688
_exptl_crystal_size_max 0.5
_exptl_crystal_size_mid 0.4
_exptl_crystal_size_min 0.2
_refine_diff_density_max 0.989
_refine_diff_density_min -1.101
_refine_diff_density_rms 0.126
_refine_ls_extinction_method none
_refine_ls_goodness_of_fit_ref 1.001
_refine_ls_hydrogen_treatment mixed
_refine_ls_matrix_type full
_refine_ls_number_parameters 337
_refine_ls_number_reflns 8300
_refine_ls_number_restraints 0
_refine_ls_restrained_S_all 1.001
_refine_ls_R_factor_all 0.1692
_refine_ls_R_factor_gt 0.0987
_refine_ls_shift/su_max 0.001
_refine_ls_shift/su_mean 0.000
_refine_ls_structure_factor_coef Fsqd
_refine_ls_weighting_details 'w=1/[\s^2^(Fo^2^)+(0.1790P)^2^+0.0000P] where P=(Fo^2^+2Fc^2^)/3'
_refine_ls_weighting_scheme calc
_refine_ls_wR_factor_gt 0.2481
_refine_ls_wR_factor_ref 0.3006
_reflns_number_gt 4588
_reflns_number_total 8300
_reflns_threshold_expression >2sigma(I)
_cod_data_source_file ic000086x.cif
_cod_data_source_block udo15
_cod_depositor_comments
;
The following automatic conversions were performed:

'_symmetry_cell_setting' value 'triclinic ' changed to 'triclinic'
according to the built-in table from CIF Core dictionary named
'cif_core.dic' version 2.4.1 from 2010-06-29.

'_geom_bond_publ_flag'
value 'Y' changed to 'y' according to the built-in table from CIF
Core dictionary named 'cif_core.dic' version 2.4.1 from 2010-06-29
(38 times).

'_geom_angle_publ_flag' value 'Y' changed to 'y'
according to the built-in table from CIF Core dictionary named
'cif_core.dic' version 2.4.1 from 2010-06-29 (61 time).

Automatic conversion script
Id: cif_fix_values 1646 2011-03-28 12:23:43Z adriana 

The following automatic conversions were performed:

'_refine_ls_weighting_scheme' value 'calc
w=1/[\s^2^(Fo^2^)+(0.1790P)^2^+0.0000P] where P=(Fo^2^+2Fc^2^)/3' was
changed to 'calc'. New tag '_refine_ls_weighting_details' was
created. The value of the new tag was set to
'w=1/[\s^2^(Fo^2^)+(0.1790P)^2^+0.0000P] where P=(Fo^2^+2Fc^2^)/3'.

Automatic conversion script
Id: cif_fix_values 3143 2015-03-26 13:38:13Z robertas 
;
_cod_original_cell_volume 1915.9(15)
_cod_database_code 4321493

loop_
_symmetry_equiv_pos_as_xyz
'x, y, z'
'-x, -y, -z'

loop_
_atom_site_label
_atom_site_type_symbol
_atom_site_fract_x
_atom_site_fract_y
_atom_site_fract_z
_atom_site_U_iso_or_equiv
_atom_site_adp_type
_atom_site_occupancy
_atom_site_calc_flag
_atom_site_refinement_flags
_atom_site_disorder_assembly
_atom_site_disorder_group
Fe1 Fe 1.31714(8) 0.28219(8) 0.77314(6) 0.0312(3) Uani 1 d . . .
Cl1 Cl 1.15233(19) 0.41687(18) 0.86095(16) 0.0587(6) Uani 1 d . . .
Si1 Si 1.15886(18) 0.21180(19) 0.65276(14) 0.0419(5) Uani 1 d . . .
Si2 Si 1.38900(19) 0.01379(17) 0.75255(15) 0.0419(5) Uani 1 d . . .
Si3 Si 1.55224(17) 0.28416(18) 0.66107(13) 0.0367(4) Uani 1 d . . .
Si4 Si 1.50493(19) 0.34556(19) 0.86252(13) 0.0405(5) Uani 1 d . . .
O1 O 0.8714(5) 0.6357(6) 0.7690(4) 0.0628(16) Uani 1 d . . .
O2 O 1.0875(6) 0.6934(5) 0.7063(5) 0.0698(18) Uani 1 d . . .
O3 O 0.9713(5) 0.7283(5) 0.9062(4) 0.0600(15) Uani 1 d . . .
N1 N 1.2857(5) 0.1625(5) 0.7242(4) 0.0316(11) Uani 1 d . . .
N2 N 1.4673(5) 0.3032(5) 0.7659(4) 0.0350(12) Uani 1 d . . .
Li1 Li 1.0245(11) 0.6214(12) 0.8101(9) 0.047(3) Uani 1 d . . .
C1 C 1.1015(8) 0.3736(8) 0.6053(6) 0.061(2) Uani 1 d . . .
H1A H 1.0677 0.4251 0.6570 0.091 Uiso 1 calc R . .
H1B H 1.0354 0.3968 0.5601 0.091 Uiso 1 calc R . .
H1C H 1.1712 0.3836 0.5739 0.091 Uiso 1 calc R . .
C2 C 1.0199(8) 0.2024(10) 0.7137(7) 0.075(3) Uani 1 d . . .
H2A H 1.0437 0.1179 0.7362 0.113 Uiso 1 calc R . .
H2B H 0.9512 0.2333 0.6696 0.113 Uiso 1 calc R . .
H2C H 0.9924 0.2510 0.7672 0.113 Uiso 1 calc R . .
C3 C 1.1981(10) 0.1241(10) 0.5480(6) 0.076(3) Uani 1 d . . .
H3A H 1.2560 0.1421 0.5057 0.113 Uiso 1 calc R . .
H3B H 1.1211 0.1472 0.5148 0.113 Uiso 1 calc R . .
H3C H 1.2378 0.0373 0.5687 0.113 Uiso 1 calc R . .
C4 C 1.3115(9) -0.0841(8) 0.7906(6) 0.064(2) Uani 1 d . . .
H4A H 1.2487 -0.0480 0.8403 0.095 Uiso 1 calc R . .
H4B H 1.3751 -0.1651 0.8144 0.095 Uiso 1 calc R . .
H4C H 1.2705 -0.0901 0.7368 0.095 Uiso 1 calc R . .
C5 C 1.4968(10) -0.0549(8) 0.6495(7) 0.081(3) Uani 1 d . . .
H5A H 1.4466 -0.0378 0.5940 0.122 Uiso 1 calc R . .
H5B H 1.5455 -0.1427 0.6645 0.122 Uiso 1 calc R . .
H5C H 1.5539 -0.0199 0.6367 0.122 Uiso 1 calc R . .
C6 C 1.4903(8) -0.0014(7) 0.8524(6) 0.060(2) Uani 1 d . . .
H6A H 1.5501 0.0280 0.8291 0.090 Uiso 1 calc R . .
H6B H 1.5363 -0.0866 0.8773 0.090 Uiso 1 calc R . .
H6C H 1.4370 0.0466 0.9023 0.090 Uiso 1 calc R . .
C7 C 1.4609(7) 0.2843(7) 0.5611(5) 0.0469(17) Uani 1 d . . .
H7A H 1.4284 0.2266 0.5786 0.070 Uiso 1 calc R . .
H7B H 1.5160 0.2607 0.5053 0.070 Uiso 1 calc R . .
H7C H 1.3908 0.3656 0.5473 0.070 Uiso 1 calc R . .
C8 C 1.7029(7) 0.1371(8) 0.6664(6) 0.060(2) Uani 1 d . . .
H8A H 1.7645 0.1441 0.7018 0.090 Uiso 1 calc R . .
H8B H 1.7357 0.1186 0.6024 0.090 Uiso 1 calc R . .
H8C H 1.6868 0.0719 0.6976 0.090 Uiso 1 calc R . .
C9 C 1.5928(9) 0.4120(8) 0.6264(5) 0.058(2) Uani 1 d . . .
H9A H 1.5197 0.4893 0.6383 0.087 Uiso 1 calc R . .
H9B H 1.6163 0.4133 0.5595 0.087 Uiso 1 calc R . .
H9C H 1.6631 0.3994 0.6636 0.087 Uiso 1 calc R . .
C10 C 1.6790(8) 0.2881(9) 0.8739(6) 0.060(2) Uani 1 d . . .
H10A H 1.7219 0.1995 0.8824 0.090 Uiso 1 calc R . .
H10B H 1.6934 0.3193 0.9284 0.090 Uiso 1 calc R . .
H10C H 1.7119 0.3159 0.8169 0.090 Uiso 1 calc R . .
C11 C 1.4256(8) 0.5157(8) 0.8628(6) 0.063(2) Uani 1 d . . .
H11A H 1.4530 0.5510 0.8069 0.094 Uiso 1 calc R . .
H11B H 1.4484 0.5363 0.9193 0.094 Uiso 1 calc R . .
H11C H 1.3344 0.5479 0.8623 0.094 Uiso 1 calc R . .
C12 C 1.4570(10) 0.2821(10) 0.9755(5) 0.073(3) Uani 1 d . . .
H12A H 1.3652 0.3202 0.9808 0.109 Uiso 1 calc R . .
H12B H 1.4897 0.2988 1.0290 0.109 Uiso 1 calc R . .
H12C H 1.4911 0.1945 0.9753 0.109 Uiso 1 calc R . .
C13 C 0.8065(11) 0.5777(14) 0.8252(7) 0.102(4) Uani 1 d . . .
H13A H 0.8644 0.4905 0.8398 0.122 Uiso 1 calc R . .
H13B H 0.7756 0.6147 0.8851 0.122 Uiso 1 calc R . .
C14 C 0.7048(11) 0.5932(12) 0.7736(8) 0.090(3) Uani 1 d . . .
H14A H 0.6279 0.6678 0.7879 0.108 Uiso 1 calc R . .
H14B H 0.6883 0.5232 0.7885 0.108 Uiso 1 calc R . .
C15 C 0.7447(9) 0.6023(9) 0.6726(7) 0.068(3) Uani 1 d . . .
H15A H 0.6715 0.6528 0.6322 0.082 Uiso 1 calc R . .
H15B H 0.7924 0.5213 0.6496 0.082 Uiso 1 calc R . .
C16 C 0.8268(7) 0.6616(7) 0.6752(6) 0.0505(19) Uani 1 d . . .
H16A H 0.8981 0.6286 0.6298 0.061 Uiso 1 calc R . .
H16B H 0.7780 0.7501 0.6590 0.061 Uiso 1 calc R . .
C17 C 1.1950(10) 0.6348(9) 0.6466(7) 0.071(3) Uani 1 d . . .
H17A H 1.1741 0.6059 0.5931 0.085 Uiso 1 calc R . .
H17B H 1.2638 0.5654 0.6819 0.085 Uiso 1 calc R . .
C18 C 1.2315(12) 0.7339(11) 0.6129(8) 0.092(4) Uani 1 d . . .
H18A H 1.2850 0.7394 0.6587 0.110 Uiso 1 calc R . .
H18B H 1.2758 0.7203 0.5510 0.110 Uiso 1 calc R . .
C19 C 1.1049(12) 0.8456(10) 0.6062(8) 0.088(3) Uani 1 d . . .
H19A H 1.1126 0.9196 0.6098 0.105 Uiso 1 calc R . .
H19B H 1.0635 0.8536 0.5471 0.105 Uiso 1 calc R . .
C20 C 1.0352(10) 0.8230(9) 0.6890(9) 0.085(3) Uani 1 d . . .
H20A H 1.0459 0.8569 0.7441 0.103 Uiso 1 calc R . .
H20B H 0.9446 0.8607 0.6760 0.103 Uiso 1 calc R . .
C21 C 1.0479(10) 0.7311(10) 0.9749(7) 0.084(3) Uani 1 d . . .
H21A H 1.1325 0.7113 0.9480 0.101 Uiso 1 calc R . .
H21B H 1.0567 0.6713 1.0294 0.101 Uiso 1 calc R . .
C22 C 0.9870(17) 0.8519(15) 1.0039(12) 0.152(7) Uani 1 d . . .
H22A H 0.9984 0.8500 1.0717 0.183 Uiso 1 calc R . .
H22B H 1.0213 0.9023 0.9678 0.183 Uiso 1 calc R . .
C23 C 0.8571(14) 0.8980(12) 0.9843(13) 0.142(7) Uani 1 d . . .
H23A H 0.8223 0.9823 0.9543 0.170 Uiso 1 calc R . .
H23B H 0.8090 0.8979 1.0433 0.170 Uiso 1 calc R . .
C24 C 0.8476(9) 0.8215(10) 0.9218(9) 0.084(3) Uani 1 d . . .
H24A H 0.7937 0.7864 0.9507 0.101 Uiso 1 calc R . .
H24B H 0.8106 0.8689 0.8616 0.101 Uiso 1 calc R . .

loop_
_atom_site_aniso_label
_atom_site_aniso_U_11
_atom_site_aniso_U_22
_atom_site_aniso_U_33
_atom_site_aniso_U_23
_atom_site_aniso_U_13
_atom_site_aniso_U_12
Fe1 0.0303(5) 0.0301(5) 0.0376(5) -0.0060(4) 0.0012(4) -0.0174(4)
Cl1 0.0525(11) 0.0456(11) 0.0748(14) -0.0221(10) 0.0227(10) -0.0205(9)
Si1 0.0377(10) 0.0488(12) 0.0465(11) 0.0011(9) -0.0110(8) -0.0261(9)
Si2 0.0481(11) 0.0274(9) 0.0494(12) -0.0032(8) -0.0035(9) -0.0168(8)
Si3 0.0384(10) 0.0474(11) 0.0341(10) -0.0072(8) 0.0023(8) -0.0279(9)
Si4 0.0475(11) 0.0546(12) 0.0338(10) -0.0066(8) -0.0018(8) -0.0350(10)
O1 0.056(3) 0.106(5) 0.053(3) -0.006(3) -0.003(3) -0.060(4)
O2 0.060(4) 0.055(4) 0.097(5) -0.002(3) 0.020(3) -0.034(3)
O3 0.042(3) 0.057(3) 0.073(4) -0.029(3) -0.010(3) -0.010(3)
N1 0.028(3) 0.028(3) 0.039(3) -0.006(2) -0.005(2) -0.012(2)
N2 0.040(3) 0.046(3) 0.031(3) -0.009(2) 0.005(2) -0.030(3)
Li1 0.042(7) 0.053(7) 0.051(7) -0.011(6) -0.001(5) -0.024(6)
C1 0.045(4) 0.060(5) 0.071(6) 0.012(4) -0.025(4) -0.020(4)
C2 0.053(5) 0.094(7) 0.090(7) 0.011(6) -0.013(5) -0.046(5)
C3 0.110(8) 0.090(7) 0.059(6) -0.003(5) -0.021(5) -0.071(7)
C4 0.096(7) 0.048(5) 0.066(5) 0.000(4) -0.013(5) -0.049(5)
C5 0.083(7) 0.049(5) 0.087(7) -0.020(5) 0.018(6) -0.011(5)
C6 0.059(5) 0.038(4) 0.082(6) 0.021(4) -0.029(4) -0.025(4)
C7 0.060(5) 0.055(5) 0.037(4) -0.010(3) 0.003(3) -0.036(4)
C8 0.041(4) 0.063(5) 0.067(6) -0.019(4) 0.009(4) -0.016(4)
C9 0.083(6) 0.076(6) 0.043(4) -0.006(4) 0.007(4) -0.062(5)
C10 0.062(5) 0.082(6) 0.050(5) -0.005(4) -0.019(4) -0.042(5)
C11 0.067(6) 0.064(6) 0.070(6) -0.034(5) 0.003(4) -0.035(5)
C12 0.115(8) 0.113(8) 0.030(4) -0.004(4) 0.004(4) -0.088(7)
C13 0.091(8) 0.192(14) 0.065(6) 0.010(7) 0.002(6) -0.106(10)
C14 0.084(8) 0.123(10) 0.102(8) -0.017(7) 0.009(6) -0.080(8)
C15 0.065(6) 0.086(7) 0.069(6) -0.016(5) -0.014(5) -0.044(5)
C16 0.035(4) 0.053(5) 0.060(5) 0.007(4) -0.010(3) -0.019(3)
C17 0.088(7) 0.083(7) 0.060(6) -0.020(5) 0.014(5) -0.055(6)
C18 0.121(10) 0.111(9) 0.085(7) -0.035(7) 0.047(7) -0.089(9)
C19 0.118(10) 0.082(8) 0.086(7) 0.024(6) -0.024(7) -0.070(8)
C20 0.073(7) 0.049(5) 0.128(10) 0.001(6) 0.015(6) -0.028(5)
C21 0.070(7) 0.097(8) 0.072(7) -0.031(6) -0.015(5) -0.021(6)
C22 0.149(15) 0.144(15) 0.156(15) -0.088(12) -0.033(12) -0.041(12)
C23 0.115(12) 0.090(9) 0.208(18) -0.104(11) -0.001(11) -0.018(8)
C24 0.044(5) 0.085(7) 0.108(9) -0.031(6) -0.003(5) -0.014(5)

loop_
_atom_type_symbol
_atom_type_description
_atom_type_scat_dispersion_real
_atom_type_scat_dispersion_imag
_atom_type_scat_source
C C 0.0033 0.0016 'International Tables Vol C Tables 4.2.6.8 and 6.1.1.4'
H H 0.0000 0.0000 'International Tables Vol C Tables 4.2.6.8 and 6.1.1.4'
Li Li -0.0003 0.0001 'International Tables Vol C Tables 4.2.6.8 and 6.1.1.4'
N N 0.0061 0.0033 'International Tables Vol C Tables 4.2.6.8 and 6.1.1.4'
O O 0.0106 0.0060 'International Tables Vol C Tables 4.2.6.8 and 6.1.1.4'
Si Si 0.0817 0.0704 'International Tables Vol C Tables 4.2.6.8 and 6.1.1.4'
Cl Cl 0.1484 0.1585 'International Tables Vol C Tables 4.2.6.8 and 6.1.1.4'
Fe Fe 0.3463 0.8444 'International Tables Vol C Tables 4.2.6.8 and 6.1.1.4'

loop_
_geom_angle_atom_site_label_1
_geom_angle_atom_site_label_2
_geom_angle_atom_site_label_3
_geom_angle
_geom_angle_site_symmetry_1
_geom_angle_site_symmetry_3
_geom_angle_publ_flag
N1 Fe1 N2 130.8(2) . . y
N1 Fe1 Cl1 114.67(16) . . y
N2 Fe1 Cl1 114.43(17) . . y
Fe1 Cl1 Li1 124.4(3) . . y
N1 Si1 C1 111.1(3) . . y
N1 Si1 C3 112.6(4) . . y
C1 Si1 C3 106.1(4) . . y
N1 Si1 C2 114.0(4) . . y
C1 Si1 C2 106.3(4) . . y
C3 Si1 C2 106.2(5) . . y
N1 Si2 C4 113.9(4) . . y
N1 Si2 C5 111.4(4) . . y
C4 Si2 C5 106.3(5) . . y
N1 Si2 C6 110.0(3) . . y
C4 Si2 C6 107.3(4) . . y
C5 Si2 C6 107.7(5) . . y
N2 Si3 C7 111.8(3) . . y
N2 Si3 C8 112.2(3) . . y
C7 Si3 C8 107.0(4) . . y
N2 Si3 C9 111.6(3) . . y
C7 Si3 C9 106.0(4) . . y
C8 Si3 C9 108.0(4) . . y
N2 Si4 C12 111.7(3) . . y
N2 Si4 C10 113.8(3) . . y
C12 Si4 C10 104.3(4) . . y
N2 Si4 C11 111.9(3) . . y
C12 Si4 C11 107.4(5) . . y
C10 Si4 C11 107.3(4) . . y
C16 O1 C13 107.6(6) . . y
C16 O1 Li1 128.2(6) . . y
C13 O1 Li1 120.8(7) . . y
C17 O2 C20 110.5(7) . . y
C17 O2 Li1 128.5(7) . . y
C20 O2 Li1 120.5(7) . . y
C24 O3 C21 107.0(7) . . y
C24 O3 Li1 126.3(7) . . y
C21 O3 Li1 126.7(7) . . y
Si2 N1 Si1 123.9(3) . . y
Si2 N1 Fe1 117.3(3) . . y
Si1 N1 Fe1 118.8(3) . . y
Si4 N2 Si3 123.1(3) . . y
Si4 N2 Fe1 118.3(3) . . y
Si3 N2 Fe1 118.5(3) . . y
O3 Li1 O1 103.7(6) . . y
O3 Li1 O2 106.4(7) . . y
O1 Li1 O2 106.1(7) . . y
O3 Li1 Cl1 114.9(6) . . y
O1 Li1 Cl1 107.3(6) . . y
O2 Li1 Cl1 117.4(6) . . y
C14 C13 O1 108.3(9) . . y
C13 C14 C15 105.0(8) . . y
C14 C15 C16 102.4(7) . . y
O1 C16 C15 106.6(7) . . y
O2 C17 C18 103.6(8) . . y
C19 C18 C17 101.7(9) . . y
C20 C19 C18 102.8(8) . . y
O2 C20 C19 106.0(8) . . y
O3 C21 C22 107.1(10) . . y
C23 C22 C21 104.8(12) . . y
C22 C23 C24 108.2(10) . . y
O3 C24 C23 106.8(9) . . y

loop_
_geom_bond_atom_site_label_1
_geom_bond_atom_site_label_2
_geom_bond_distance
_geom_bond_site_symmetry_2
_geom_bond_publ_flag
Fe1 N1 1.945(5) . y
Fe1 N2 1.954(5) . y
Fe1 Cl1 2.318(2) . y
Cl1 Li1 2.345(13) . y
Si1 N1 1.728(5) . y
Si1 C1 1.869(8) . y
Si1 C3 1.875(9) . y
Si1 C2 1.883(9) . y
Si2 N1 1.706(5) . y
Si2 C4 1.887(8) . y
Si2 C5 1.892(9) . y
Si2 C6 1.894(8) . y
Si3 N2 1.729(5) . y
Si3 C7 1.881(7) . y
Si3 C8 1.883(8) . y
Si3 C9 1.900(7) . y
Si4 N2 1.714(5) . y
Si4 C12 1.890(8) . y
Si4 C10 1.890(8) . y
Si4 C11 1.890(9) . y
O1 C16 1.431(9) . y
O1 C13 1.450(10) . y
O1 Li1 1.912(13) . y
O2 C17 1.428(10) . y
O2 C20 1.441(10) . y
O2 Li1 1.941(14) . y
O3 C24 1.420(10) . y
O3 C21 1.423(10) . y
O3 Li1 1.906(13) . y
C13 C14 1.409(13) . y
C14 C15 1.499(13) . y
C15 C16 1.509(11) . y
C17 C18 1.528(13) . y
C18 C19 1.510(16) . y
C19 C20 1.479(14) . y
C21 C22 1.443(16) . y
C22 C23 1.433(19) . y
C23 C24 1.447(15) . y
